data_1559586
loop_
_publ_author_name
'Suzuki, Akane'
'Guo, Xueying'
'Lin, Zhenyang'
'Yamashita, Makoto'

_publ_section_title
;
 Nucleophilic reactivity of the gold atom in a diarylborylgold(i) complex
 toward polar multiple bonds.
;
_journal_issue 3
_journal_name_full 'Chemical science'
_journal_page_first 917
_journal_page_last 928
_journal_paper_doi 10.1039/d0sc05478j
_journal_volume 12
_journal_year 2020
_chemical_formula_moiety 'C59 H68 Au B N4, C4 H10 O'
_chemical_formula_sum 'C63 H78 Au B N4 O'
_chemical_formula_weight 1115.07
_space_group_crystal_system monoclinic
_space_group_IT_number 14
_space_group_name_Hall '-P 2yn'
_space_group_name_H-M_alt 'P 1 21/n 1'
_atom_sites_solution_hydrogens geom
_audit_creation_method SHELXL-2018/1
_audit_update_record
;
2020-07-30 deposited with the CCDC.	2020-11-25 downloaded from the CCDC.
;
_cell_angle_alpha 90
_cell_angle_beta 105.489(2)
_cell_angle_gamma 90
_cell_formula_units_Z 4
_cell_length_a 13.6039(2)
_cell_length_b 23.0648(3)
_cell_length_c 18.7378(3)
_cell_measurement_reflns_used 26581
_cell_measurement_temperature 93(2)
_cell_measurement_theta_max 31.1200
_cell_measurement_theta_min 2.9540
_cell_volume 5665.85(15)
_computing_cell_refinement
;
CrysAlisPro 1.171.39.46 (Rigaku Oxford Diffraction, 2018)
;
_computing_data_collection
;
CrysAlisPro 1.171.39.46 (Rigaku Oxford Diffraction, 2018)
;
_computing_data_reduction
;
CrysAlisPro 1.171.39.46 (Rigaku Oxford Diffraction, 2018)
;
_computing_molecular_graphics 'Yadokari-XG 2009(Wakita Nemoto et al.)'
_computing_publication_material 'Yadokari-XG 2009(Wakita,Nemoto et al.)'
_computing_structure_refinement 'SHELXL-2018/3 (Sheldrick, 2018)'
_computing_structure_solution 'SHELXS-97 (Sheldrick, 1997)'
_diffrn_ambient_temperature 93(2)
_diffrn_detector 'CCD plate'
_diffrn_detector_type HyPix
_diffrn_measured_fraction_theta_full 0.999
_diffrn_measured_fraction_theta_max 0.854
_diffrn_measurement_device 'four-circle diffractometer'
_diffrn_measurement_device_type 'XtaLAB Synergy R, HyPix'
_diffrn_radiation_monochromator mirror
_diffrn_radiation_probe x-ray
_diffrn_radiation_type MoK\a
_diffrn_radiation_wavelength 0.71073
_diffrn_reflns_av_R_equivalents 0.0433
_diffrn_reflns_av_unetI/netI 0.0470
_diffrn_reflns_Laue_measured_fraction_full 0.999
_diffrn_reflns_Laue_measured_fraction_max 0.854
_diffrn_reflns_limit_h_max 18
_diffrn_reflns_limit_h_min -16
_diffrn_reflns_limit_k_max 33
_diffrn_reflns_limit_k_min -32
_diffrn_reflns_limit_l_max 26
_diffrn_reflns_limit_l_min -23
_diffrn_reflns_number 68817
_diffrn_reflns_point_group_measured_fraction_full 0.999
_diffrn_reflns_point_group_measured_fraction_max 0.854
_diffrn_reflns_theta_full 25.242
_diffrn_reflns_theta_max 31.579
_diffrn_reflns_theta_min 2.865
_diffrn_source 'micro-focus sealed X-ray tube'
_diffrn_source_type 'Mova (Mo) X-ray Source'
_exptl_absorpt_coefficient_mu 2.640
_exptl_absorpt_correction_T_max 1.00000
_exptl_absorpt_correction_T_min 0.88389
_exptl_absorpt_correction_type multi-scan
_exptl_absorpt_process_details
;
CrysAlisPro 1.171.39.46 (Rigaku Oxford Diffraction, 2018)
Empirical absorption correction using spherical harmonics,
 implemented in SCALE3 ABSPACK scaling algorithm.
;
_exptl_crystal_colour yellow
_exptl_crystal_density_diffrn 1.307
_exptl_crystal_description plate
_exptl_crystal_F_000 2304
_exptl_crystal_size_max 0.071
_exptl_crystal_size_mid 0.050
_exptl_crystal_size_min 0.019
_refine_diff_density_max 1.366
_refine_diff_density_min -0.558
_refine_diff_density_rms 0.101
_refine_ls_extinction_method none
_refine_ls_goodness_of_fit_ref 1.014
_refine_ls_hydrogen_treatment constr
_refine_ls_matrix_type full
_refine_ls_number_parameters 647
_refine_ls_number_reflns 16189
_refine_ls_number_restraints 0
_refine_ls_restrained_S_all 1.014
_refine_ls_R_factor_all 0.0543
_refine_ls_R_factor_gt 0.0344
_refine_ls_shift/su_max 0.006
_refine_ls_shift/su_mean 0.000
_refine_ls_structure_factor_coef Fsqd
_refine_ls_weighting_details 'w=1/[\s^2^(Fo^2^)+(0.0238P)^2^+6.6398P] where P=(Fo^2^+2Fc^2^)/3'
_refine_ls_weighting_scheme calc
_refine_ls_wR_factor_gt 0.0631
_refine_ls_wR_factor_ref 0.0675
_reflns_Friedel_coverage 0.000
_reflns_number_gt 12869
_reflns_number_total 16189
_reflns_threshold_expression 'I > 2\s(I)'
_cod_data_source_file d0sc05478j3.cif
_cod_data_source_block 5
_cod_depositor_comments
;Adding full bibliography for 1559577--1559587.cif.

 Adding full bibliography for 1559577--1559587.cif.
;
_cod_original_sg_symbol_H-M 'P 21/n'
_cod_database_code 1559586
_shelx_shelxl_version_number 2018/1
_shelx_space_group_comment
;
The symmetry employed for this shelxl refinement is uniquely defined
by the following loop, which should always be used as a source of
symmetry information in preference to the above space-group names.
They are only intended as comments.
;
_oxdiff_exptl_absorpt_empirical_full_min 0.917
_oxdiff_exptl_absorpt_empirical_full_max 1.095
_oxdiff_exptl_absorpt_empirical_details
;
Empirical correction (ABSPACK) includes:
- Absorption correction using spherical harmonics
- Frame scaling
- B-factor correction
;

loop_
_space_group_symop_operation_xyz
'x, y, z'
'-x+1/2, y+1/2, -z+1/2'
'-x, -y, -z'
'x-1/2, -y-1/2, z-1/2'

loop_
_atom_site_label
_atom_site_type_symbol
_atom_site_fract_x
_atom_site_fract_y
_atom_site_fract_z
_atom_site_U_iso_or_equiv
_atom_site_adp_type
_atom_site_occupancy
_atom_site_site_symmetry_order
_atom_site_calc_flag
_atom_site_refinement_flags_posn
_atom_site_refinement_flags_adp
_atom_site_refinement_flags_occupancy
_atom_site_disorder_assembly
_atom_site_disorder_group
Au1 Au 0.13956(2) 0.43523(2) 0.77184(2) 0.01598(3) Uani 1 1 d . . . . .
C1 C 0.21710(19) 0.35884(11) 0.78858(13) 0.0165(5) Uani 1 1 d . . . . .
N1 N 0.31751(16) 0.34810(9) 0.79651(11) 0.0172(4) Uani 1 1 d . . . . .
C2 C 0.3375(2) 0.28928(11) 0.80565(15) 0.0205(5) Uani 1 1 d . . . . .
H2 H 0.400537 0.271437 0.811921 0.025 Uiso 1 1 calc R U . . .
C3 C 0.2487(2) 0.26277(12) 0.80377(15) 0.0217(5) Uani 1 1 d . . . . .
H3 H 0.238232 0.223269 0.808485 0.026 Uiso 1 1 calc R U . . .
N2 N 0.17632(17) 0.30629(10) 0.79338(12) 0.0199(4) Uani 1 1 d . . . . .
C4 C 0.39426(19) 0.39098(11) 0.79462(14) 0.0178(5) Uani 1 1 d . . . . .
C5 C 0.4593(2) 0.40916(11) 0.86201(14) 0.0194(5) Uani 1 1 d . . . . .
C6 C 0.5383(2) 0.44689(11) 0.85861(16) 0.0233(6) Uani 1 1 d . . . . .
H6 H 0.584099 0.459218 0.902217 0.028 Uiso 1 1 calc R U . . .
C7 C 0.5492(2) 0.46611(12) 0.79140(17) 0.0256(6) Uani 1 1 d . . . . .
H7 H 0.602571 0.490959 0.790146 0.031 Uiso 1 1 calc R U . . .
C8 C 0.4819(2) 0.44881(12) 0.72631(16) 0.0255(6) Uani 1 1 d . . . . .
H8 H 0.489261 0.463178 0.681655 0.031 Uiso 1 1 calc R U . . .
C9 C 0.4024(2) 0.41007(12) 0.72568(15) 0.0209(5) Uani 1 1 d . . . . .
C10 C 0.4415(2) 0.39126(12) 0.93562(15) 0.0248(6) Uani 1 1 d . . . . .
H10 H 0.412059 0.352218 0.929616 0.030 Uiso 1 1 calc R U . . .
C11 C 0.3639(3) 0.43209(15) 0.95537(17) 0.0375(7) Uani 1 1 d . . . . .
H11 H 0.390777 0.470788 0.961366 0.056 Uiso 1 1 calc R U . . .
H11A H 0.350565 0.419517 1.000742 0.056 Uiso 1 1 calc R U . . .
H11B H 0.301556 0.431525 0.916370 0.056 Uiso 1 1 calc R U . . .
C12 C 0.5387(3) 0.38927(14) 0.99905(17) 0.0376(8) Uani 1 1 d . . . . .
H12 H 0.586774 0.363410 0.986491 0.056 Uiso 1 1 calc R U . . .
H12A H 0.522805 0.375730 1.043129 0.056 Uiso 1 1 calc R U . . .
H12B H 0.567657 0.427430 1.007497 0.056 Uiso 1 1 calc R U . . .
C13 C 0.3309(2) 0.39109(13) 0.65259(15) 0.0256(6) Uani 1 1 d . . . . .
H13 H 0.282533 0.363171 0.663494 0.031 Uiso 1 1 calc R U . . .
C14 C 0.2696(3) 0.44233(15) 0.61169(18) 0.0389(8) Uani 1 1 d . . . . .
H14 H 0.233918 0.460888 0.643269 0.058 Uiso 1 1 calc R U . . .
H14A H 0.221265 0.428667 0.567684 0.058 Uiso 1 1 calc R U . . .
H14B H 0.315011 0.469605 0.598448 0.058 Uiso 1 1 calc R U . . .
C15 C 0.3894(3) 0.36055(15) 0.60405(17) 0.0351(7) Uani 1 1 d . . . . .
H15 H 0.439571 0.386496 0.594433 0.053 Uiso 1 1 calc R U . . .
H15A H 0.342726 0.349278 0.558056 0.053 Uiso 1 1 calc R U . . .
H15B H 0.422686 0.326743 0.629240 0.053 Uiso 1 1 calc R U . . .
C16 C 0.0695(2) 0.29765(12) 0.78859(17) 0.0255(6) Uani 1 1 d . . . . .
C17 C 0.0413(3) 0.29627(15) 0.8552(2) 0.0406(8) Uani 1 1 d . . . . .
C18 C -0.0620(3) 0.28998(17) 0.8494(3) 0.0574(12) Uani 1 1 d . . . . .
H18 H -0.084386 0.288585 0.892155 0.069 Uiso 1 1 calc R U . . .
C19 C -0.1312(3) 0.28582(16) 0.7819(3) 0.0605(13) Uani 1 1 d . . . . .
H19 H -0.200004 0.281766 0.779407 0.073 Uiso 1 1 calc R U . . .
C20 C -0.1011(3) 0.28751(16) 0.7167(3) 0.0529(11) Uani 1 1 d . . . . .
H20 H -0.149760 0.284936 0.671259 0.063 Uiso 1 1 calc R U . . .
C21 C 0.0026(2) 0.29309(12) 0.71920(19) 0.0322(7) Uani 1 1 d . . . . .
C22 C 0.1179(3) 0.3039(2) 0.9302(2) 0.0602(12) Uani 1 1 d . . . . .
H22 H 0.186288 0.303798 0.922266 0.072 Uiso 1 1 calc R U . . .
C23 C 0.1126(6) 0.2533(2) 0.9824(3) 0.112(3) Uani 1 1 d . . . . .
H23 H 0.048570 0.254521 0.994800 0.167 Uiso 1 1 calc R U . . .
H23A H 0.167416 0.256626 1.026729 0.167 Uiso 1 1 calc R U . . .
H23B H 0.118425 0.217300 0.958226 0.167 Uiso 1 1 calc R U . . .
C24 C 0.1036(3) 0.36163(19) 0.9651(2) 0.0563(11) Uani 1 1 d . . . . .
H24 H 0.106603 0.392483 0.931385 0.084 Uiso 1 1 calc R U . . .
H24A H 0.156668 0.366744 1.010149 0.084 Uiso 1 1 calc R U . . .
H24B H 0.038467 0.362141 0.975899 0.084 Uiso 1 1 calc R U . . .
C25 C 0.0366(3) 0.29464(14) 0.64835(18) 0.0385(8) Uani 1 1 d . . . . .
H25 H 0.111302 0.295432 0.663111 0.046 Uiso 1 1 calc R U . . .
C26 C 0.0014(3) 0.34983(18) 0.6040(2) 0.0566(11) Uani 1 1 d . . . . .
H26 H -0.071779 0.350849 0.588648 0.085 Uiso 1 1 calc R U . . .
H26A H 0.027464 0.350350 0.561221 0.085 Uiso 1 1 calc R U . . .
H26B H 0.026404 0.383022 0.634376 0.085 Uiso 1 1 calc R U . . .
C27 C 0.0052(4) 0.2407(2) 0.6015(3) 0.0771(15) Uani 1 1 d . . . . .
H27 H 0.031683 0.206979 0.630312 0.116 Uiso 1 1 calc R U . . .
H27A H 0.031964 0.242505 0.559041 0.116 Uiso 1 1 calc R U . . .
H27B H -0.067862 0.238408 0.585470 0.116 Uiso 1 1 calc R U . . .
C28 C 0.06855(19) 0.51212(11) 0.75702(13) 0.0155(5) Uani 1 1 d . . . . .
N3 N -0.02806(16) 0.52368(9) 0.72391(11) 0.0157(4) Uani 1 1 d . . . . .
C29 C -0.0257(2) 0.58689(11) 0.72931(13) 0.0165(5) Uani 1 1 d . . . . .
B1 B 0.1004(2) 0.58116(12) 0.77277(15) 0.0162(5) Uani 1 1 d . . . . .
C30 C -0.11220(19) 0.48662(11) 0.68845(14) 0.0174(5) Uani 1 1 d . . . . .
C31 C -0.1689(2) 0.46030(12) 0.73196(15) 0.0227(6) Uani 1 1 d . . . . .
C32 C -0.2512(2) 0.42550(13) 0.69604(19) 0.0311(7) Uani 1 1 d . . . . .
H32 H -0.289229 0.406791 0.723673 0.037 Uiso 1 1 calc R U . . .
C33 C -0.2771(2) 0.41842(13) 0.62013(19) 0.0330(7) Uani 1 1 d . . . . .
H33 H -0.332727 0.395519 0.597013 0.040 Uiso 1 1 calc R U . . .
C34 C -0.2202(2) 0.44536(13) 0.57827(17) 0.0297(6) Uani 1 1 d . . . . .
H34 H -0.238340 0.440480 0.527146 0.036 Uiso 1 1 calc R U . . .
C35 C -0.1363(2) 0.47964(12) 0.61190(14) 0.0206(5) Uani 1 1 d . . . . .
C36 C -0.1404(3) 0.46825(16) 0.81478(17) 0.0354(7) Uani 1 1 d . . . . .
H36 H -0.195862 0.455815 0.833748 0.053 Uiso 1 1 calc R U . . .
H36A H -0.126231 0.508432 0.826476 0.053 Uiso 1 1 calc R U . . .
H36B H -0.080873 0.445556 0.836868 0.053 Uiso 1 1 calc R U . . .
C37 C -0.0716(2) 0.50690(13) 0.56719(15) 0.0279(6) Uani 1 1 d . . . . .
H37 H -0.078949 0.548285 0.567579 0.042 Uiso 1 1 calc R U . . .
H37A H -0.093137 0.493036 0.517120 0.042 Uiso 1 1 calc R U . . .
H37B H -0.001394 0.496761 0.588373 0.042 Uiso 1 1 calc R U . . .
N4 N -0.10594(17) 0.61560(9) 0.70124(12) 0.0181(4) Uani 1 1 d . . . . .
C38 C -0.10360(19) 0.67728(11) 0.70677(15) 0.0203(5) Uani 1 1 d . . . . .
C39 C -0.1193(2) 0.70954(12) 0.64115(16) 0.0236(6) Uani 1 1 d . . . . .
C40 C -0.1173(2) 0.76992(13) 0.64586(19) 0.0316(7) Uani 1 1 d . . . . .
H40 H -0.125346 0.791722 0.602923 0.038 Uiso 1 1 calc R U . . .
C41 C -0.1036(2) 0.79790(13) 0.7127(2) 0.0372(8) Uani 1 1 d . . . . .
H41 H -0.099752 0.838134 0.715214 0.045 Uiso 1 1 calc R U . . .
C42 C -0.0956(2) 0.76555(14) 0.77559(19) 0.0337(7) Uani 1 1 d . . . . .
H42 H -0.089575 0.784622 0.820292 0.040 Uiso 1 1 calc R U . . .
C43 C -0.0963(2) 0.70507(13) 0.77459(16) 0.0253(6) Uani 1 1 d . . . . .
C44 C -0.1399(2) 0.67954(14) 0.56701(16) 0.0333(7) Uani 1 1 d . . . . .
H44 H -0.170113 0.706533 0.528386 0.050 Uiso 1 1 calc R U . . .
H44A H -0.185681 0.647668 0.565749 0.050 Uiso 1 1 calc R U . . .
H44B H -0.076902 0.665350 0.559754 0.050 Uiso 1 1 calc R U . . .
C45 C -0.0938(2) 0.67194(15) 0.84422(16) 0.0348(7) Uani 1 1 d . . . . .
H45 H -0.117550 0.633093 0.831667 0.052 Uiso 1 1 calc R U . . .
H45A H -0.137147 0.690719 0.870059 0.052 Uiso 1 1 calc R U . . .
H45B H -0.025214 0.670861 0.875355 0.052 Uiso 1 1 calc R U . . .
C46 C 0.17312(19) 0.59843(11) 0.72017(13) 0.0165(5) Uani 1 1 d . . . . .
C47 C 0.2784(2) 0.58510(11) 0.73940(14) 0.0199(5) Uani 1 1 d . . . . .
C48 C 0.3364(2) 0.59605(12) 0.68937(15) 0.0227(6) Uani 1 1 d . . . . .
H48 H 0.405496 0.587012 0.702711 0.027 Uiso 1 1 calc R U . . .
C49 C 0.2930(2) 0.62003(12) 0.62056(15) 0.0257(6) Uani 1 1 d . . . . .
H49 H 0.332607 0.627033 0.588009 0.031 Uiso 1 1 calc R U . . .
C50 C 0.1903(2) 0.63351(12) 0.60047(15) 0.0262(6) Uani 1 1 d . . . . .
H50 H 0.160188 0.649277 0.554099 0.031 Uiso 1 1 calc R U . . .
C51 C 0.1321(2) 0.62327(12) 0.65042(14) 0.0217(5) Uani 1 1 d . . . . .
H51 H 0.063467 0.633364 0.636748 0.026 Uiso 1 1 calc R U . . .
C52 C 0.3298(2) 0.55732(13) 0.81258(15) 0.0255(6) Uani 1 1 d . . . . .
H52 H 0.399673 0.549057 0.814504 0.038 Uiso 1 1 calc R U . . .
H52A H 0.295329 0.521904 0.817787 0.038 Uiso 1 1 calc R U . . .
H52B H 0.327355 0.583279 0.852107 0.038 Uiso 1 1 calc R U . . .
C53 C 0.1326(2) 0.59751(14) 0.85989(15) 0.0260(6) Uani 1 1 d . . . . .
C54 C 0.1686(2) 0.65030(14) 0.89064(17) 0.0302(6) Uani 1 1 d . . . . .
C55 C 0.1898(2) 0.66122(17) 0.96808(17) 0.0389(8) Uani 1 1 d . . . . .
H55 H 0.211518 0.697649 0.987181 0.047 Uiso 1 1 calc R U . . .
C56 C 0.1777(3) 0.61737(16) 1.0137(2) 0.0429(8) Uani 1 1 d . . . . .
H56 H 0.192394 0.624295 1.064307 0.052 Uiso 1 1 calc R U . . .
C57 C 0.1442(3) 0.56266(16) 0.98702(18) 0.0428(8) Uani 1 1 d . . . . .
H57 H 0.137765 0.533217 1.019386 0.051 Uiso 1 1 calc R U . . .
C58 C 0.1209(2) 0.55285(15) 0.91286(17) 0.0350(7) Uani 1 1 d . . . . .
H58 H 0.096668 0.516494 0.894999 0.042 Uiso 1 1 calc R U . . .
C59 C 0.1837(3) 0.69747(15) 0.84268(17) 0.0378(7) Uani 1 1 d . . . . .
H59 H 0.242092 0.689244 0.824778 0.057 Uiso 1 1 calc R U . . .
H59A H 0.194622 0.733071 0.870222 0.057 Uiso 1 1 calc R U . . .
H59B H 0.124353 0.701119 0.801501 0.057 Uiso 1 1 calc R U . . .
C60 C 0.1357(5) 0.8831(3) 0.3287(5) 0.131(3) Uani 1 1 d . . . . .
H60 H 0.186297 0.912148 0.348064 0.196 Uiso 1 1 calc R U . . .
H60A H 0.150995 0.848763 0.358600 0.196 Uiso 1 1 calc R U . . .
H60B H 0.069702 0.897410 0.329458 0.196 Uiso 1 1 calc R U . . .
C61 C 0.1357(5) 0.8699(3) 0.2559(4) 0.129(3) Uani 1 1 d . . . . .
H61 H 0.205400 0.861068 0.255807 0.155 Uiso 1 1 calc R U . . .
H61A H 0.096279 0.834715 0.241840 0.155 Uiso 1 1 calc R U . . .
O1 O 0.0986(3) 0.91102(13) 0.2009(2) 0.0799(12) Uani 1 1 d . . . . .
C62 C 0.1069(5) 0.9024(4) 0.1313(4) 0.148(4) Uani 1 1 d . . . . .
H62 H 0.080283 0.864139 0.115177 0.177 Uiso 1 1 calc R U . . .
H62A H 0.178807 0.902292 0.132914 0.177 Uiso 1 1 calc R U . . .
C63 C 0.0558(6) 0.9439(3) 0.0762(4) 0.117(3) Uani 1 1 d . . . . .
H63 H -0.013368 0.948654 0.078508 0.176 Uiso 1 1 calc R U . . .
H63A H 0.056248 0.930287 0.027848 0.176 Uiso 1 1 calc R U . . .
H63B H 0.090582 0.980506 0.085508 0.176 Uiso 1 1 calc R U . . .

loop_
_atom_site_aniso_label
_atom_site_aniso_U_11
_atom_site_aniso_U_22
_atom_site_aniso_U_33
_atom_site_aniso_U_23
_atom_site_aniso_U_13
_atom_site_aniso_U_12
Au1 0.01469(5) 0.01512(5) 0.01760(5) -0.00006(4) 0.00337(3) 0.00086(4)
C1 0.0157(12) 0.0167(12) 0.0157(11) -0.0013(9) 0.0019(9) 0.0018(9)
N1 0.0168(11) 0.0159(10) 0.0186(10) -0.0015(8) 0.0041(8) 0.0002(8)
C2 0.0175(13) 0.0183(13) 0.0255(13) -0.0010(10) 0.0052(11) 0.0027(10)
C3 0.0216(14) 0.0172(13) 0.0287(14) 0.0007(10) 0.0110(11) 0.0027(10)
N2 0.0171(11) 0.0186(11) 0.0255(11) -0.0008(9) 0.0081(9) 0.0011(9)
C4 0.0141(12) 0.0156(12) 0.0235(13) 0.0016(10) 0.0048(10) 0.0019(9)
C5 0.0179(13) 0.0158(12) 0.0224(13) 0.0004(10) 0.0016(10) 0.0024(10)
C6 0.0205(14) 0.0182(14) 0.0267(14) -0.0026(10) -0.0013(11) -0.0015(10)
C7 0.0187(14) 0.0194(14) 0.0397(16) 0.0027(12) 0.0092(12) -0.0015(11)
C8 0.0246(15) 0.0247(15) 0.0289(14) 0.0065(11) 0.0103(12) 0.0006(11)
C9 0.0183(13) 0.0209(13) 0.0224(13) 0.0026(10) 0.0035(10) 0.0027(10)
C10 0.0320(16) 0.0203(14) 0.0198(13) 0.0004(10) 0.0030(11) -0.0036(11)
C11 0.0435(19) 0.047(2) 0.0231(14) -0.0044(14) 0.0117(13) 0.0021(16)
C12 0.048(2) 0.0326(18) 0.0264(15) 0.0042(13) -0.0013(14) -0.0012(15)
C13 0.0229(15) 0.0306(16) 0.0217(13) 0.0041(11) 0.0035(11) -0.0018(12)
C14 0.0358(18) 0.047(2) 0.0285(16) 0.0027(14) -0.0010(13) 0.0117(15)
C15 0.0346(18) 0.0438(19) 0.0233(15) -0.0040(13) 0.0016(13) 0.0034(14)
C16 0.0181(14) 0.0182(13) 0.0440(17) -0.0006(12) 0.0151(12) 0.0001(10)
C17 0.0373(19) 0.0390(19) 0.056(2) 0.0083(16) 0.0313(17) 0.0112(15)
C18 0.044(2) 0.050(2) 0.095(3) 0.005(2) 0.049(3) 0.0034(18)
C19 0.027(2) 0.041(2) 0.125(4) -0.022(2) 0.040(3) -0.0068(16)
C20 0.0202(17) 0.038(2) 0.091(3) -0.027(2) -0.0012(18) 0.0015(14)
C21 0.0200(15) 0.0198(15) 0.054(2) -0.0115(13) 0.0058(14) 0.0030(11)
C22 0.056(3) 0.094(3) 0.042(2) 0.019(2) 0.0327(19) 0.032(2)
C23 0.236(8) 0.060(3) 0.048(3) 0.006(2) 0.054(4) 0.070(4)
C24 0.050(2) 0.066(3) 0.053(2) 0.011(2) 0.015(2) -0.013(2)
C25 0.0311(17) 0.0385(19) 0.0388(18) -0.0158(14) -0.0031(14) 0.0092(14)
C26 0.072(3) 0.054(2) 0.0335(19) -0.0099(17) -0.0037(19) 0.026(2)
C27 0.088(4) 0.058(3) 0.084(4) -0.044(3) 0.022(3) -0.004(3)
C28 0.0186(13) 0.0181(12) 0.0105(11) 0.0005(9) 0.0052(9) -0.0009(10)
N3 0.0180(11) 0.0149(10) 0.0148(10) 0.0012(8) 0.0051(8) -0.0002(8)
C29 0.0206(13) 0.0165(12) 0.0133(11) 0.0028(9) 0.0060(10) 0.0005(10)
B1 0.0164(14) 0.0160(13) 0.0162(13) 0.0020(10) 0.0044(11) 0.0020(10)
C30 0.0125(12) 0.0164(12) 0.0231(13) -0.0004(10) 0.0046(10) -0.0001(9)
C31 0.0182(13) 0.0234(14) 0.0271(14) 0.0042(11) 0.0072(11) 0.0015(11)
C32 0.0209(14) 0.0278(16) 0.0472(18) 0.0040(13) 0.0138(13) -0.0051(12)
C33 0.0195(15) 0.0276(16) 0.0480(19) -0.0068(13) 0.0022(13) -0.0064(12)
C34 0.0249(15) 0.0327(17) 0.0275(14) -0.0090(12) -0.0001(12) -0.0005(12)
C35 0.0188(13) 0.0214(13) 0.0208(13) -0.0010(10) 0.0040(10) 0.0037(10)
C36 0.0324(18) 0.049(2) 0.0285(16) 0.0091(14) 0.0140(14) -0.0068(15)
C37 0.0295(16) 0.0358(17) 0.0188(13) -0.0014(12) 0.0071(12) -0.0006(13)
N4 0.0188(11) 0.0164(11) 0.0185(10) 0.0001(8) 0.0041(9) 0.0001(8)
C38 0.0113(12) 0.0189(13) 0.0290(14) -0.0009(10) 0.0022(10) 0.0010(10)
C39 0.0142(13) 0.0226(14) 0.0316(15) 0.0054(11) 0.0023(11) 0.0023(10)
C40 0.0177(14) 0.0236(15) 0.054(2) 0.0100(14) 0.0107(14) 0.0030(11)
C41 0.0185(15) 0.0196(15) 0.077(2) -0.0055(16) 0.0180(16) 0.0014(12)
C42 0.0164(14) 0.0310(17) 0.051(2) -0.0193(15) 0.0043(13) 0.0000(12)
C43 0.0124(13) 0.0304(16) 0.0315(15) -0.0082(12) 0.0031(11) 0.0020(11)
C44 0.0339(17) 0.0369(18) 0.0257(15) 0.0093(13) 0.0020(13) 0.0046(14)
C45 0.0274(16) 0.051(2) 0.0251(15) -0.0085(14) 0.0049(12) 0.0134(14)
C46 0.0182(13) 0.0151(12) 0.0156(12) -0.0017(9) 0.0034(10) -0.0012(9)
C47 0.0203(13) 0.0185(12) 0.0200(13) -0.0054(10) 0.0039(10) -0.0024(10)
C48 0.0205(14) 0.0217(14) 0.0273(14) -0.0055(11) 0.0085(11) -0.0042(11)
C49 0.0320(16) 0.0243(14) 0.0259(14) -0.0056(11) 0.0168(12) -0.0102(12)
C50 0.0301(16) 0.0296(15) 0.0172(13) 0.0015(11) 0.0036(11) -0.0090(12)
C51 0.0198(13) 0.0241(14) 0.0186(12) 0.0009(10) 0.0009(10) -0.0051(11)
C52 0.0193(13) 0.0292(16) 0.0262(14) 0.0031(11) 0.0030(11) 0.0037(11)
C53 0.0150(13) 0.0424(18) 0.0196(13) -0.0071(12) 0.0030(11) 0.0048(12)
C54 0.0236(15) 0.0321(16) 0.0339(16) -0.0037(13) 0.0058(13) 0.0014(12)
C55 0.0269(17) 0.063(2) 0.0247(15) -0.0010(15) 0.0027(13) 0.0043(15)
C56 0.043(2) 0.048(2) 0.0405(19) -0.0171(16) 0.0158(16) -0.0051(16)
C57 0.056(2) 0.044(2) 0.0289(16) 0.0052(15) 0.0120(15) 0.0014(18)
C58 0.0328(17) 0.043(2) 0.0271(15) -0.0082(13) 0.0051(13) 0.0021(14)
C59 0.0347(18) 0.045(2) 0.0317(16) -0.0066(14) 0.0056(14) 0.0068(15)
C60 0.115(6) 0.088(5) 0.228(9) 0.084(6) 0.113(6) 0.059(4)
C61 0.072(4) 0.093(5) 0.174(7) -0.081(5) -0.050(4) 0.059(3)
O1 0.072(2) 0.0432(16) 0.157(4) -0.015(2) 0.088(3) -0.0053(16)
C62 0.065(4) 0.227(9) 0.126(6) -0.133(6) -0.018(4) 0.054(5)
C63 0.153(7) 0.107(5) 0.137(6) -0.062(4) 0.118(6) -0.069(5)

loop_
_atom_type_symbol
_atom_type_description
_atom_type_scat_dispersion_real
_atom_type_scat_dispersion_imag
_atom_type_scat_source
C C 0.0033 0.0016 'International Tables Vol C Tables 4.2.6.8 and 6.1.1.4'
H H 0.0000 0.0000 'International Tables Vol C Tables 4.2.6.8 and 6.1.1.4'
Au Au -2.0133 8.8022 'International Tables Vol C Tables 4.2.6.8 and 6.1.1.4'
B B 0.0013 0.0007 'International Tables Vol C Tables 4.2.6.8 and 6.1.1.4'
N N 0.0061 0.0033 'International Tables Vol C Tables 4.2.6.8 and 6.1.1.4'
O O 0.0106 0.0060 'International Tables Vol C Tables 4.2.6.8 and 6.1.1.4'

loop_
_geom_angle_atom_site_label_1
_geom_angle_atom_site_label_2
_geom_angle_atom_site_label_3
_geom_angle
_geom_angle_site_symmetry_1
_geom_angle_site_symmetry_3
_geom_angle_publ_flag
C28 Au1 C1 177.69(10) . . ?
N2 C1 N1 104.4(2) . . ?
N2 C1 Au1 125.75(18) . . ?
N1 C1 Au1 129.82(18) . . ?
C1 N1 C2 110.5(2) . . ?
C1 N1 C4 125.8(2) . . ?
C2 N1 C4 123.6(2) . . ?
C3 C2 N1 107.3(2) . . ?
C3 C2 H2 126.4 . . ?
N1 C2 H2 126.4 . . ?
C2 C3 N2 105.9(2) . . ?
C2 C3 H3 127.0 . . ?
N2 C3 H3 127.0 . . ?
C1 N2 C3 111.8(2) . . ?
C1 N2 C16 123.1(2) . . ?
C3 N2 C16 125.1(2) . . ?
C9 C4 C5 123.6(2) . . ?
C9 C4 N1 118.3(2) . . ?
C5 C4 N1 118.0(2) . . ?
C6 C5 C4 117.0(2) . . ?
C6 C5 C10 121.4(2) . . ?
C4 C5 C10 121.5(2) . . ?
C7 C6 C5 120.9(3) . . ?
C7 C6 H6 119.6 . . ?
C5 C6 H6 119.6 . . ?
C8 C7 C6 120.5(3) . . ?
C8 C7 H7 119.7 . . ?
C6 C7 H7 119.7 . . ?
C7 C8 C9 121.5(3) . . ?
C7 C8 H8 119.2 . . ?
C9 C8 H8 119.2 . . ?
C4 C9 C8 116.4(2) . . ?
C4 C9 C13 123.6(2) . . ?
C8 C9 C13 120.0(2) . . ?
C5 C10 C12 113.6(2) . . ?
C5 C10 C11 109.8(2) . . ?
C12 C10 C11 109.9(2) . . ?
C5 C10 H10 107.8 . . ?
C12 C10 H10 107.8 . . ?
C11 C10 H10 107.8 . . ?
C10 C11 H11 109.5 . . ?
C10 C11 H11A 109.5 . . ?
H11 C11 H11A 109.5 . . ?
C10 C11 H11B 109.5 . . ?
H11 C11 H11B 109.5 . . ?
H11A C11 H11B 109.5 . . ?
C10 C12 H12 109.5 . . ?
C10 C12 H12A 109.5 . . ?
H12 C12 H12A 109.5 . . ?
C10 C12 H12B 109.5 . . ?
H12 C12 H12B 109.5 . . ?
H12A C12 H12B 109.5 . . ?
C9 C13 C14 111.2(2) . . ?
C9 C13 C15 111.0(2) . . ?
C14 C13 C15 111.0(2) . . ?
C9 C13 H13 107.8 . . ?
C14 C13 H13 107.8 . . ?
C15 C13 H13 107.8 . . ?
C13 C14 H14 109.5 . . ?
C13 C14 H14A 109.5 . . ?
H14 C14 H14A 109.5 . . ?
C13 C14 H14B 109.5 . . ?
H14 C14 H14B 109.5 . . ?
H14A C14 H14B 109.5 . . ?
C13 C15 H15 109.5 . . ?
C13 C15 H15A 109.5 . . ?
H15 C15 H15A 109.5 . . ?
C13 C15 H15B 109.5 . . ?
H15 C15 H15B 109.5 . . ?
H15A C15 H15B 109.5 . . ?
C21 C16 C17 124.7(3) . . ?
C21 C16 N2 118.0(2) . . ?
C17 C16 N2 117.3(3) . . ?
C18 C17 C16 116.5(4) . . ?
C18 C17 C22 120.9(3) . . ?
C16 C17 C22 122.5(3) . . ?
C19 C18 C17 120.8(4) . . ?
C19 C18 H18 119.6 . . ?
C17 C18 H18 119.6 . . ?
C18 C19 C20 121.5(3) . . ?
C18 C19 H19 119.2 . . ?
C20 C19 H19 119.2 . . ?
C19 C20 C21 120.1(4) . . ?
C19 C20 H20 119.9 . . ?
C21 C20 H20 119.9 . . ?
C16 C21 C20 116.3(3) . . ?
C16 C21 C25 123.0(3) . . ?
C20 C21 C25 120.7(3) . . ?
C24 C22 C17 111.4(3) . . ?
C24 C22 C23 111.0(3) . . ?
C17 C22 C23 111.3(4) . . ?
C24 C22 H22 107.7 . . ?
C17 C22 H22 107.7 . . ?
C23 C22 H22 107.7 . . ?
C22 C23 H23 109.5 . . ?
C22 C23 H23A 109.5 . . ?
H23 C23 H23A 109.5 . . ?
C22 C23 H23B 109.5 . . ?
H23 C23 H23B 109.5 . . ?
H23A C23 H23B 109.5 . . ?
C22 C24 H24 109.5 . . ?
C22 C24 H24A 109.5 . . ?
H24 C24 H24A 109.5 . . ?
C22 C24 H24B 109.5 . . ?
H24 C24 H24B 109.5 . . ?
H24A C24 H24B 109.5 . . ?
C27 C25 C21 112.5(3) . . ?
C27 C25 C26 111.8(3) . . ?
C21 C25 C26 111.8(3) . . ?
C27 C25 H25 106.8 . . ?
C21 C25 H25 106.8 . . ?
C26 C25 H25 106.8 . . ?
C25 C26 H26 109.5 . . ?
C25 C26 H26A 109.5 . . ?
H26 C26 H26A 109.5 . . ?
C25 C26 H26B 109.5 . . ?
H26 C26 H26B 109.5 . . ?
H26A C26 H26B 109.5 . . ?
C25 C27 H27 109.5 . . ?
C25 C27 H27A 109.5 . . ?
H27 C27 H27A 109.5 . . ?
C25 C27 H27B 109.5 . . ?
H27 C27 H27B 109.5 . . ?
H27A C27 H27B 109.5 . . ?
N3 C28 B1 94.0(2) . . ?
N3 C28 Au1 128.74(18) . . ?
B1 C28 Au1 137.14(18) . . ?
C28 N3 C30 131.6(2) . . ?
C28 N3 C29 99.6(2) . . ?
C30 N3 C29 128.6(2) . . ?
N4 C29 N3 119.5(2) . . ?
N4 C29 B1 152.9(2) . . ?
N3 C29 B1 87.51(18) . . ?
C53 B1 C46 120.8(2) . . ?
C53 B1 C28 113.0(2) . . ?
C46 B1 C28 107.5(2) . . ?
C53 B1 C29 115.6(2) . . ?
C46 B1 C29 113.1(2) . . ?
C28 B1 C29 78.83(18) . . ?
C35 C30 C31 122.3(2) . . ?
C35 C30 N3 118.9(2) . . ?
C31 C30 N3 118.8(2) . . ?
C32 C31 C30 117.6(3) . . ?
C32 C31 C36 121.3(3) . . ?
C30 C31 C36 121.1(3) . . ?
C33 C32 C31 121.0(3) . . ?
C33 C32 H32 119.5 . . ?
C31 C32 H32 119.5 . . ?
C32 C33 C34 120.2(3) . . ?
C32 C33 H33 119.9 . . ?
C34 C33 H33 119.9 . . ?
C33 C34 C35 120.8(3) . . ?
C33 C34 H34 119.6 . . ?
C35 C34 H34 119.6 . . ?
C30 C35 C34 118.1(3) . . ?
C30 C35 C37 120.9(2) . . ?
C34 C35 C37 121.0(2) . . ?
C31 C36 H36 109.5 . . ?
C31 C36 H36A 109.5 . . ?
H36 C36 H36A 109.5 . . ?
C31 C36 H36B 109.5 . . ?
H36 C36 H36B 109.5 . . ?
H36A C36 H36B 109.5 . . ?
C35 C37 H37 109.5 . . ?
C35 C37 H37A 109.5 . . ?
H37 C37 H37A 109.5 . . ?
C35 C37 H37B 109.5 . . ?
H37 C37 H37B 109.5 . . ?
H37A C37 H37B 109.5 . . ?
C29 N4 C38 119.5(2) . . ?
C43 C38 C39 120.6(2) . . ?
C43 C38 N4 121.1(2) . . ?
C39 C38 N4 118.0(2) . . ?
C40 C39 C38 118.6(3) . . ?
C40 C39 C44 120.8(3) . . ?
C38 C39 C44 120.7(2) . . ?
C41 C40 C39 121.4(3) . . ?
C41 C40 H40 119.3 . . ?
C39 C40 H40 119.3 . . ?
C42 C41 C40 119.1(3) . . ?
C42 C41 H41 120.5 . . ?
C40 C41 H41 120.5 . . ?
C41 C42 C43 122.2(3) . . ?
C41 C42 H42 118.9 . . ?
C43 C42 H42 118.9 . . ?
C42 C43 C38 117.9(3) . . ?
C42 C43 C45 119.9(3) . . ?
C38 C43 C45 122.2(3) . . ?
C39 C44 H44 109.5 . . ?
C39 C44 H44A 109.5 . . ?
H44 C44 H44A 109.5 . . ?
C39 C44 H44B 109.5 . . ?
H44 C44 H44B 109.5 . . ?
H44A C44 H44B 109.5 . . ?
C43 C45 H45 109.5 . . ?
C43 C45 H45A 109.5 . . ?
H45 C45 H45A 109.5 . . ?
C43 C45 H45B 109.5 . . ?
H45 C45 H45B 109.5 . . ?
H45A C45 H45B 109.5 . . ?
C51 C46 C47 116.8(2) . . ?
C51 C46 B1 120.9(2) . . ?
C47 C46 B1 122.2(2) . . ?
C48 C47 C46 120.2(2) . . ?
C48 C47 C52 118.6(2) . . ?
C46 C47 C52 121.2(2) . . ?
C49 C48 C47 121.3(3) . . ?
C49 C48 H48 119.3 . . ?
C47 C48 H48 119.3 . . ?
C50 C49 C48 119.6(2) . . ?
C50 C49 H49 120.2 . . ?
C48 C49 H49 120.2 . . ?
C49 C50 C51 119.4(3) . . ?
C49 C50 H50 120.3 . . ?
C51 C50 H50 120.3 . . ?
C50 C51 C46 122.6(3) . . ?
C50 C51 H51 118.7 . . ?
C46 C51 H51 118.7 . . ?
C47 C52 H52 109.5 . . ?
C47 C52 H52A 109.5 . . ?
H52 C52 H52A 109.5 . . ?
C47 C52 H52B 109.5 . . ?
H52 C52 H52B 109.5 . . ?
H52A C52 H52B 109.5 . . ?
C54 C53 C58 115.3(3) . . ?
C54 C53 B1 126.7(3) . . ?
C58 C53 B1 118.0(3) . . ?
C53 C54 C55 122.3(3) . . ?
C53 C54 C59 119.6(3) . . ?
C55 C54 C59 118.1(3) . . ?
C56 C55 C54 118.8(3) . . ?
C56 C55 H55 120.6 . . ?
C54 C55 H55 120.6 . . ?
C55 C56 C57 122.2(3) . . ?
C55 C56 H56 118.9 . . ?
C57 C56 H56 118.9 . . ?
C58 C57 C56 118.9(3) . . ?
C58 C57 H57 120.5 . . ?
C56 C57 H57 120.5 . . ?
C57 C58 C53 122.4(3) . . ?
C57 C58 H58 118.8 . . ?
C53 C58 H58 118.8 . . ?
C54 C59 H59 109.5 . . ?
C54 C59 H59A 109.5 . . ?
H59 C59 H59A 109.5 . . ?
C54 C59 H59B 109.5 . . ?
H59 C59 H59B 109.5 . . ?
H59A C59 H59B 109.5 . . ?
C61 C60 H60 109.5 . . ?
C61 C60 H60A 109.5 . . ?
H60 C60 H60A 109.5 . . ?
C61 C60 H60B 109.5 . . ?
H60 C60 H60B 109.5 . . ?
H60A C60 H60B 109.5 . . ?
O1 C61 C60 118.6(4) . . ?
O1 C61 H61 107.7 . . ?
C60 C61 H61 107.7 . . ?
O1 C61 H61A 107.7 . . ?
C60 C61 H61A 107.7 . . ?
H61 C61 H61A 107.1 . . ?
C62 O1 C61 120.4(5) . . ?
O1 C62 C63 116.3(5) . . ?
O1 C62 H62 108.2 . . ?
C63 C62 H62 108.2 . . ?
O1 C62 H62A 108.2 . . ?
C63 C62 H62A 108.2 . . ?
H62 C62 H62A 107.4 . . ?
C62 C63 H63 109.5 . . ?
C62 C63 H63A 109.5 . . ?
H63 C63 H63A 109.5 . . ?
C62 C63 H63B 109.5 . . ?
H63 C63 H63B 109.5 . . ?
H63A C63 H63B 109.5 . . ?

loop_
_geom_bond_atom_site_label_1
_geom_bond_atom_site_label_2
_geom_bond_distance
_geom_bond_site_symmetry_2
_geom_bond_publ_flag
Au1 C28 2.003(2) . ?
Au1 C1 2.034(2) . ?
C1 N2 1.346(3) . ?
C1 N1 1.357(3) . ?
N1 C2 1.385(3) . ?
N1 C4 1.445(3) . ?
C2 C3 1.345(4) . ?
C2 H2 0.9300 . ?
C3 N2 1.383(3) . ?
C3 H3 0.9300 . ?
N2 C16 1.445(3) . ?
C4 C9 1.397(4) . ?
C4 C5 1.399(4) . ?
C5 C6 1.397(4) . ?
C5 C10 1.520(4) . ?
C6 C7 1.380(4) . ?
C6 H6 0.9300 . ?
C7 C8 1.375(4) . ?
C7 H7 0.9300 . ?
C8 C9 1.400(4) . ?
C8 H8 0.9300 . ?
C9 C13 1.518(4) . ?
C10 C12 1.524(4) . ?
C10 C11 1.533(4) . ?
C10 H10 0.9800 . ?
C11 H11 0.9600 . ?
C11 H11A 0.9600 . ?
C11 H11B 0.9600 . ?
C12 H12 0.9600 . ?
C12 H12A 0.9600 . ?
C12 H12B 0.9600 . ?
C13 C14 1.529(4) . ?
C13 C15 1.531(4) . ?
C13 H13 0.9800 . ?
C14 H14 0.9600 . ?
C14 H14A 0.9600 . ?
C14 H14B 0.9600 . ?
C15 H15 0.9600 . ?
C15 H15A 0.9600 . ?
C15 H15B 0.9600 . ?
C16 C21 1.378(4) . ?
C16 C17 1.400(4) . ?
C17 C18 1.389(5) . ?
C17 C22 1.520(6) . ?
C18 C19 1.364(6) . ?
C18 H18 0.9300 . ?
C19 C20 1.388(6) . ?
C19 H19 0.9300 . ?
C20 C21 1.405(5) . ?
C20 H20 0.9300 . ?
C21 C25 1.518(5) . ?
C22 C24 1.519(6) . ?
C22 C23 1.536(6) . ?
C22 H22 0.9800 . ?
C23 H23 0.9600 . ?
C23 H23A 0.9600 . ?
C23 H23B 0.9600 . ?
C24 H24 0.9600 . ?
C24 H24A 0.9600 . ?
C24 H24B 0.9600 . ?
C25 C27 1.517(5) . ?
C25 C26 1.525(5) . ?
C25 H25 0.9800 . ?
C26 H26 0.9600 . ?
C26 H26A 0.9600 . ?
C26 H26B 0.9600 . ?
C27 H27 0.9600 . ?
C27 H27A 0.9600 . ?
C27 H27B 0.9600 . ?
C28 N3 1.322(3) . ?
C28 B1 1.656(4) . ?
N3 C30 1.441(3) . ?
N3 C29 1.461(3) . ?
C29 N4 1.265(3) . ?
C29 B1 1.696(4) . ?
B1 C53 1.618(4) . ?
B1 C46 1.621(4) . ?
C30 C35 1.393(4) . ?
C30 C31 1.401(4) . ?
C31 C32 1.396(4) . ?
C31 C36 1.507(4) . ?
C32 C33 1.381(5) . ?
C32 H32 0.9300 . ?
C33 C34 1.387(4) . ?
C33 H33 0.9300 . ?
C34 C35 1.393(4) . ?
C34 H34 0.9300 . ?
C35 C37 1.506(4) . ?
C36 H36 0.9600 . ?
C36 H36A 0.9600 . ?
C36 H36B 0.9600 . ?
C37 H37 0.9600 . ?
C37 H37A 0.9600 . ?
C37 H37B 0.9600 . ?
N4 C38 1.426(3) . ?
C38 C43 1.403(4) . ?
C38 C39 1.404(4) . ?
C39 C40 1.395(4) . ?
C39 C44 1.510(4) . ?
C40 C41 1.376(5) . ?
C40 H40 0.9300 . ?
C41 C42 1.375(5) . ?
C41 H41 0.9300 . ?
C42 C43 1.395(4) . ?
C42 H42 0.9300 . ?
C43 C45 1.504(4) . ?
C44 H44 0.9600 . ?
C44 H44A 0.9600 . ?
C44 H44B 0.9600 . ?
C45 H45 0.9600 . ?
C45 H45A 0.9600 . ?
C45 H45B 0.9600 . ?
C46 C51 1.399(4) . ?
C46 C47 1.414(4) . ?
C47 C48 1.400(4) . ?
C47 C52 1.506(4) . ?
C48 C49 1.382(4) . ?
C48 H48 0.9300 . ?
C49 C50 1.381(4) . ?
C49 H49 0.9300 . ?
C50 C51 1.398(4) . ?
C50 H50 0.9300 . ?
C51 H51 0.9300 . ?
C52 H52 0.9600 . ?
C52 H52A 0.9600 . ?
C52 H52B 0.9600 . ?
C53 C54 1.380(4) . ?
C53 C58 1.468(4) . ?
C54 C55 1.424(4) . ?
C54 C59 1.460(5) . ?
C55 C56 1.362(5) . ?
C55 H55 0.9300 . ?
C56 C57 1.388(5) . ?
C56 H56 0.9300 . ?
C57 C58 1.359(4) . ?
C57 H57 0.9300 . ?
C58 H58 0.9300 . ?
C59 H59 0.9600 . ?
C59 H59A 0.9600 . ?
C59 H59B 0.9600 . ?
C60 C61 1.397(9) . ?
C60 H60 0.9600 . ?
C60 H60A 0.9600 . ?
C60 H60B 0.9600 . ?
C61 O1 1.392(8) . ?
C61 H61 0.9700 . ?
C61 H61A 0.9700 . ?
O1 C62 1.355(8) . ?
C62 C63 1.444(10) . ?
C62 H62 0.9700 . ?
C62 H62A 0.9700 . ?
C63 H63 0.9600 . ?
C63 H63A 0.9600 . ?
C63 H63B 0.9600 . ?

loop_
_geom_torsion_atom_site_label_1
_geom_torsion_atom_site_label_2
_geom_torsion_atom_site_label_3
_geom_torsion_atom_site_label_4
_geom_torsion
_geom_torsion_site_symmetry_1
_geom_torsion_site_symmetry_2
_geom_torsion_site_symmetry_3
_geom_torsion_site_symmetry_4
_geom_torsion_publ_flag
N2 C1 N1 C2 0.3(3) . . . . ?
Au1 C1 N1 C2 -178.97(18) . . . . ?
N2 C1 N1 C4 179.3(2) . . . . ?
Au1 C1 N1 C4 0.0(4) . . . . ?
C1 N1 C2 C3 -0.3(3) . . . . ?
C4 N1 C2 C3 -179.3(2) . . . . ?
N1 C2 C3 N2 0.1(3) . . . . ?
N1 C1 N2 C3 -0.3(3) . . . . ?
Au1 C1 N2 C3 179.04(18) . . . . ?
N1 C1 N2 C16 179.3(2) . . . . ?
Au1 C1 N2 C16 -1.4(3) . . . . ?
C2 C3 N2 C1 0.2(3) . . . . ?
C2 C3 N2 C16 -179.4(2) . . . . ?
C1 N1 C4 C9 -81.1(3) . . . . ?
C2 N1 C4 C9 97.7(3) . . . . ?
C1 N1 C4 C5 101.7(3) . . . . ?
C2 N1 C4 C5 -79.5(3) . . . . ?
C9 C4 C5 C6 -2.3(4) . . . . ?
N1 C4 C5 C6 174.8(2) . . . . ?
C9 C4 C5 C10 174.5(3) . . . . ?
N1 C4 C5 C10 -8.4(4) . . . . ?
C4 C5 C6 C7 1.5(4) . . . . ?
C10 C5 C6 C7 -175.3(3) . . . . ?
C5 C6 C7 C8 0.5(4) . . . . ?
C6 C7 C8 C9 -2.0(4) . . . . ?
C5 C4 C9 C8 0.9(4) . . . . ?
N1 C4 C9 C8 -176.1(2) . . . . ?
C5 C4 C9 C13 -179.0(3) . . . . ?
N1 C4 C9 C13 4.0(4) . . . . ?
C7 C8 C9 C4 1.2(4) . . . . ?
C7 C8 C9 C13 -178.8(3) . . . . ?
C6 C5 C10 C12 -30.8(4) . . . . ?
C4 C5 C10 C12 152.6(3) . . . . ?
C6 C5 C10 C11 92.8(3) . . . . ?
C4 C5 C10 C11 -83.8(3) . . . . ?
C4 C9 C13 C14 115.9(3) . . . . ?
C8 C9 C13 C14 -64.0(3) . . . . ?
C4 C9 C13 C15 -120.0(3) . . . . ?
C8 C9 C13 C15 60.1(3) . . . . ?
C1 N2 C16 C21 84.6(3) . . . . ?
C3 N2 C16 C21 -95.9(3) . . . . ?
C1 N2 C16 C17 -93.6(3) . . . . ?
C3 N2 C16 C17 86.0(3) . . . . ?
C21 C16 C17 C18 -0.2(5) . . . . ?
N2 C16 C17 C18 177.8(3) . . . . ?
C21 C16 C17 C22 -177.5(3) . . . . ?
N2 C16 C17 C22 0.5(5) . . . . ?
C16 C17 C18 C19 -0.4(5) . . . . ?
C22 C17 C18 C19 177.0(4) . . . . ?
C17 C18 C19 C20 0.2(6) . . . . ?
C18 C19 C20 C21 0.6(6) . . . . ?
C17 C16 C21 C20 0.9(5) . . . . ?
N2 C16 C21 C20 -177.1(3) . . . . ?
C17 C16 C21 C25 -179.8(3) . . . . ?
N2 C16 C21 C25 2.2(4) . . . . ?
C19 C20 C21 C16 -1.1(5) . . . . ?
C19 C20 C21 C25 179.6(3) . . . . ?
C18 C17 C22 C24 -67.5(5) . . . . ?
C16 C17 C22 C24 109.7(4) . . . . ?
C18 C17 C22 C23 56.9(5) . . . . ?
C16 C17 C22 C23 -125.8(4) . . . . ?
C16 C21 C25 C27 122.2(4) . . . . ?
C20 C21 C25 C27 -58.6(4) . . . . ?
C16 C21 C25 C26 -111.1(4) . . . . ?
C20 C21 C25 C26 68.2(4) . . . . ?
B1 C28 N3 C30 176.6(2) . . . . ?
Au1 C28 N3 C30 0.0(4) . . . . ?
B1 C28 N3 C29 -0.27(19) . . . . ?
Au1 C28 N3 C29 -176.93(17) . . . . ?
C28 N3 C29 N4 178.2(2) . . . . ?
C30 N3 C29 N4 1.2(4) . . . . ?
C28 N3 C29 B1 0.27(19) . . . . ?
C30 N3 C29 B1 -176.7(2) . . . . ?
N3 C28 B1 C53 113.5(2) . . . . ?
Au1 C28 B1 C53 -70.3(3) . . . . ?
N3 C28 B1 C46 -110.6(2) . . . . ?
Au1 C28 B1 C46 65.5(3) . . . . ?
N3 C28 B1 C29 0.24(17) . . . . ?
Au1 C28 B1 C29 176.4(2) . . . . ?
N4 C29 B1 C53 73.4(5) . . . . ?
N3 C29 B1 C53 -110.6(2) . . . . ?
N4 C29 B1 C46 -71.7(5) . . . . ?
N3 C29 B1 C46 104.2(2) . . . . ?
N4 C29 B1 C28 -176.2(5) . . . . ?
N3 C29 B1 C28 -0.21(15) . . . . ?
C28 N3 C30 C35 -96.2(3) . . . . ?
C29 N3 C30 C35 79.9(3) . . . . ?
C28 N3 C30 C31 85.8(3) . . . . ?
C29 N3 C30 C31 -98.1(3) . . . . ?
C35 C30 C31 C32 0.8(4) . . . . ?
N3 C30 C31 C32 178.8(2) . . . . ?
C35 C30 C31 C36 179.5(3) . . . . ?
N3 C30 C31 C36 -2.6(4) . . . . ?
C30 C31 C32 C33 -1.4(4) . . . . ?
C36 C31 C32 C33 179.9(3) . . . . ?
C31 C32 C33 C34 0.9(5) . . . . ?
C32 C33 C34 C35 0.3(5) . . . . ?
C31 C30 C35 C34 0.3(4) . . . . ?
N3 C30 C35 C34 -177.7(2) . . . . ?
C31 C30 C35 C37 -177.9(3) . . . . ?
N3 C30 C35 C37 4.2(4) . . . . ?
C33 C34 C35 C30 -0.8(4) . . . . ?
C33 C34 C35 C37 177.3(3) . . . . ?
N3 C29 N4 C38 179.8(2) . . . . ?
B1 C29 N4 C38 -4.8(6) . . . . ?
C29 N4 C38 C43 -71.6(3) . . . . ?
C29 N4 C38 C39 114.8(3) . . . . ?
C43 C38 C39 C40 6.3(4) . . . . ?
N4 C38 C39 C40 179.9(2) . . . . ?
C43 C38 C39 C44 -172.5(3) . . . . ?
N4 C38 C39 C44 1.1(4) . . . . ?
C38 C39 C40 C41 -2.1(4) . . . . ?
C44 C39 C40 C41 176.8(3) . . . . ?
C39 C40 C41 C42 -2.5(4) . . . . ?
C40 C41 C42 C43 3.0(4) . . . . ?
C41 C42 C43 C38 1.2(4) . . . . ?
C41 C42 C43 C45 -176.3(3) . . . . ?
C39 C38 C43 C42 -5.9(4) . . . . ?
N4 C38 C43 C42 -179.3(2) . . . . ?
C39 C38 C43 C45 171.5(3) . . . . ?
N4 C38 C43 C45 -1.9(4) . . . . ?
C53 B1 C46 C51 -134.6(3) . . . . ?
C28 B1 C46 C51 93.7(3) . . . . ?
C29 B1 C46 C51 8.6(3) . . . . ?
C53 B1 C46 C47 50.6(3) . . . . ?
C28 B1 C46 C47 -81.1(3) . . . . ?
C29 B1 C46 C47 -166.1(2) . . . . ?
C51 C46 C47 C48 -0.8(4) . . . . ?
B1 C46 C47 C48 174.2(2) . . . . ?
C51 C46 C47 C52 -178.9(2) . . . . ?
B1 C46 C47 C52 -3.9(4) . . . . ?
C46 C47 C48 C49 0.1(4) . . . . ?
C52 C47 C48 C49 178.3(3) . . . . ?
C47 C48 C49 C50 0.0(4) . . . . ?
C48 C49 C50 C51 0.7(4) . . . . ?
C49 C50 C51 C46 -1.5(4) . . . . ?
C47 C46 C51 C50 1.5(4) . . . . ?
B1 C46 C51 C50 -173.5(2) . . . . ?
C46 B1 C53 C54 46.4(4) . . . . ?
C28 B1 C53 C54 175.8(3) . . . . ?
C29 B1 C53 C54 -95.9(3) . . . . ?
C46 B1 C53 C58 -135.0(3) . . . . ?
C28 B1 C53 C58 -5.7(3) . . . . ?
C29 B1 C53 C58 82.6(3) . . . . ?
C58 C53 C54 C55 -1.9(4) . . . . ?
B1 C53 C54 C55 176.6(3) . . . . ?
C58 C53 C54 C59 179.5(3) . . . . ?
B1 C53 C54 C59 -2.0(4) . . . . ?
C53 C54 C55 C56 2.5(5) . . . . ?
C59 C54 C55 C56 -178.9(3) . . . . ?
C54 C55 C56 C57 -0.8(5) . . . . ?
C55 C56 C57 C58 -1.2(6) . . . . ?
C56 C57 C58 C53 1.7(5) . . . . ?
C54 C53 C58 C57 -0.2(5) . . . . ?
B1 C53 C58 C57 -178.9(3) . . . . ?
C60 C61 O1 C62 173.2(7) . . . . ?
C61 O1 C62 C63 173.0(6) . . . . ?
